data_9011237
loop_
_publ_author_name
'Graunar, M.'
'Lazarini, F.'

_publ_section_title
;
 Di-mu-hydroxo-bis[aquasulfatobismuth(III)]
 Locality: synthetic
;
_journal_name_full 'Acta Crystallographica, Section B'
_journal_page_first 2879
_journal_page_last 2881
_journal_paper_doi 10.1107/S0567740882010188
_journal_volume 38
_journal_year 1982
_chemical_formula_sum 'Bi H3 O6 S'
_chemical_name_mineral Riomarinaite
_space_group_IT_number 14
_symmetry_space_group_name_Hall '-P 2yn'
_symmetry_space_group_name_H-M 'P 1 21/n 1'
_cell_angle_alpha 90
_cell_angle_beta 112.94
_cell_angle_gamma 90
_cell_length_a 6.021
_cell_length_b 13.363
_cell_length_c 6.495
_cell_volume 481.250
_exptl_crystal_density_diffrn 4.694
_cell_formula_units_Z 4
_cod_depositor_comments
;
       Insterting Z value to be consistent with given formula
       Water oxygen renamed so they are recognized as oxygens
                                  miguel
;
_cod_original_formula_sum 'Bi S O6 H3'
_cod_database_code 9011237

loop_
_symmetry_equiv_pos_as_xyz
x,y,z
1/2+x,1/2-y,1/2+z
1/2-x,1/2+y,1/2-z
-x,-y,-z

loop_
_atom_site_aniso_label
_atom_site_aniso_U_11
_atom_site_aniso_U_22
_atom_site_aniso_U_33
_atom_site_aniso_U_12
_atom_site_aniso_U_13
_atom_site_aniso_U_23
Bi 0.00780 0.00630 0.00550 -0.00050 0.00550 -0.00060
S 0.00500 0.01160 0.00400 0.00000 0.00210 0.00020

loop_
_atom_site_label
_atom_site_fract_x
_atom_site_fract_y
_atom_site_fract_z
_atom_site_U_iso_or_equiv
Bi 0.34600 0.37910 0.41240 0.00600
S 0.82290 0.16600 0.40850 0.00600
O1 0.69320 0.24280 0.46730 0.02100
O2 0.65150 0.10830 0.20270 0.01700
O3 0.02320 0.20440 0.36080 0.01900
O4 0.91650 0.09130 0.59620 0.01800
O5H 0.29420 0.54200 0.40410 0.01200
O6 0.93790 0.41460 0.14700 0.02100

_database_code_amcsd 0009781
